data_7225343
loop_
_publ_author_name
'Xue, Pengchong'
'Wang, Panpan'
'Chen, Peng'
'Ding, Jipeng'
'Lu, Ran'

_publ_section_title
;
 Enhanced room-temperature phosphorescence of triphenylphosphine
 derivatives without metal and heavy atoms in their crystal phase
;
_journal_issue 57
_journal_name_full 'RSC Adv.'
_journal_page_first 51683
_journal_paper_doi 10.1039/C6RA07477D
_journal_volume 6
_journal_year 2016
_chemical_formula_sum 'C20 H17 O P'
_chemical_formula_weight 304.30
_space_group_crystal_system triclinic
_space_group_IT_number 2
_space_group_name_Hall '-P 1'
_space_group_name_H-M_alt 'P -1'
_symmetry_space_group_name_Hall '-P 1'
_symmetry_space_group_name_H-M 'P -1'
_atom_sites_solution_hydrogens geom
_audit_creation_method SHELXL-2014/7
_audit_update_record
;
2016-01-12 deposited with the CCDC.
2016-05-23 downloaded from the CCDC.
;
_cell_angle_alpha 114.517(16)
_cell_angle_beta 99.585(14)
_cell_angle_gamma 90.156(13)
_cell_formula_units_Z 2
_cell_length_a 8.5525(14)
_cell_length_b 10.3525(17)
_cell_length_c 10.5874(17)
_cell_measurement_reflns_used 1757
_cell_measurement_temperature 293(2)
_cell_measurement_theta_max 29.3081
_cell_measurement_theta_min 3.1869
_cell_volume 838.3(3)
_computing_cell_refinement 'CrysAlis PRO (Agilent, 2011)'
_computing_data_collection 'CrysAlis PRO (Agilent, 2011)'
_computing_data_reduction 'CrysAlis PRO (Agilent, 2011)'
_computing_molecular_graphics 'Bruker SHELXTL'
_computing_publication_material 'Bruker SHELXTL'
_computing_structure_refinement 'SHELXL-2014/7 (Sheldrick, 2014)'
_computing_structure_solution 'SHELXL-2014/7 (Sheldrick, 2014)'
_diffrn_ambient_temperature 293
_diffrn_detector_area_resol_mean 16.1954
_diffrn_measured_fraction_theta_full 0.993
_diffrn_measured_fraction_theta_max 0.990
_diffrn_measurement_device_type 'Xcalibur, Eos'
_diffrn_measurement_method 'phi and omega scans'
_diffrn_radiation_monochromator graphite
_diffrn_radiation_source 'Enhance (Mo) X-ray Source'
_diffrn_radiation_type MoK\a
_diffrn_radiation_wavelength 0.71073
_diffrn_reflns_av_R_equivalents 0.0283
_diffrn_reflns_av_unetI/netI 0.0476
_diffrn_reflns_Laue_measured_fraction_full 0.993
_diffrn_reflns_Laue_measured_fraction_max 0.990
_diffrn_reflns_limit_h_max 10
_diffrn_reflns_limit_h_min -10
_diffrn_reflns_limit_k_max 12
_diffrn_reflns_limit_k_min -12
_diffrn_reflns_limit_l_max 13
_diffrn_reflns_limit_l_min -13
_diffrn_reflns_number 7088
_diffrn_reflns_point_group_measured_fraction_full 0.993
_diffrn_reflns_point_group_measured_fraction_max 0.990
_diffrn_reflns_theta_full 25.242
_diffrn_reflns_theta_max 26.371
_diffrn_reflns_theta_min 3.193
_exptl_absorpt_coefficient_mu 0.163
_exptl_absorpt_correction_T_max 0.976
_exptl_absorpt_correction_T_min 0.971
_exptl_absorpt_correction_type multi-scan
_exptl_absorpt_process_details
;
CrysAlisPro, Agilent Technologies,
Version 1.171.35.21 (release 20-01-2012 CrysAlis171 .NET)
(compiled Jan 23 2012,18:06:46)
Empirical absorption correction using spherical harmonics,
 implemented in SCALE3 ABSPACK scaling algorithm.
;
_exptl_crystal_colour colorless
_exptl_crystal_density_diffrn 1.206
_exptl_crystal_description block
_exptl_crystal_F_000 320
_exptl_crystal_size_max 0.18
_exptl_crystal_size_mid 0.17
_exptl_crystal_size_min 0.15
_refine_diff_density_max 0.302
_refine_diff_density_min -0.247
_refine_diff_density_rms 0.046
_refine_ls_extinction_method none
_refine_ls_goodness_of_fit_ref 1.030
_refine_ls_hydrogen_treatment constr
_refine_ls_matrix_type full
_refine_ls_number_parameters 199
_refine_ls_number_reflns 3389
_refine_ls_number_restraints 0
_refine_ls_restrained_S_all 1.030
_refine_ls_R_factor_all 0.0720
_refine_ls_R_factor_gt 0.0516
_refine_ls_shift/su_max 0.004
_refine_ls_shift/su_mean 0.001
_refine_ls_structure_factor_coef Fsqd
_refine_ls_weighting_details 'w=1/[\s^2^(Fo^2^)+(0.0662P)^2^+0.1700P] where P=(Fo^2^+2Fc^2^)/3'
_refine_ls_weighting_scheme calc
_refine_ls_wR_factor_gt 0.1302
_refine_ls_wR_factor_ref 0.1460
_reflns_Friedel_coverage 0.000
_reflns_number_gt 2521
_reflns_number_total 3389
_reflns_threshold_expression 'I > 2\s(I)'
_cod_data_source_file c6ra07477d2.cif
_cod_data_source_block c
_cod_database_code 7225343
_shelx_shelxl_version_number 2014/7
_shelx_space_group_comment
;
The symmetry employed for this shelxl refinement is uniquely defined
by the following loop, which should always be used as a source of
symmetry information in preference to the above space-group names.
They are only intended as comments.
;

loop_
_space_group_symop_operation_xyz
'x, y, z'
'-x, -y, -z'

loop_
_atom_site_label
_atom_site_type_symbol
_atom_site_fract_x
_atom_site_fract_y
_atom_site_fract_z
_atom_site_U_iso_or_equiv
_atom_site_adp_type
_atom_site_occupancy
_atom_site_site_symmetry_order
_atom_site_calc_flag
_atom_site_refinement_flags_posn
_atom_site_refinement_flags_adp
P1 P 0.08480(7) 0.25203(6) 0.16440(6) 0.0438(2) Uani 1 1 d . .
O1 O 0.3623(2) 0.0257(2) 0.6676(2) 0.0824(6) Uani 1 1 d . .
C1 C 0.1500(4) 0.1357(3) 0.7785(3) 0.0801(9) Uani 1 1 d . .
H1A H 0.0634 0.1868 0.7576 0.120 Uiso 1 1 calc R U
H1B H 0.1087 0.0525 0.7845 0.120 Uiso 1 1 calc R U
H1C H 0.2161 0.1959 0.8669 0.120 Uiso 1 1 calc R U
C2 C 0.2469(3) 0.0916(3) 0.6631(3) 0.0559(6) Uani 1 1 d . .
C4 C 0.1994(3) 0.1328(2) 0.5433(2) 0.0438(5) Uani 1 1 d . .
C5 C 0.2985(3) 0.1056(2) 0.4445(2) 0.0477(5) Uani 1 1 d . .
H5A H 0.3919 0.0620 0.4541 0.057 Uiso 1 1 calc R U
C6 C 0.2598(3) 0.1423(2) 0.3330(2) 0.0469(5) Uani 1 1 d . .
H6A H 0.3272 0.1230 0.2680 0.056 Uiso 1 1 calc R U
C7 C 0.1218(2) 0.2079(2) 0.3161(2) 0.0402(5) Uani 1 1 d . .
C8 C 0.0218(3) 0.2333(3) 0.4141(2) 0.0498(6) Uani 1 1 d . .
H8A H -0.0725 0.2755 0.4038 0.060 Uiso 1 1 calc R U
C3 C 0.0610(3) 0.1967(3) 0.5262(2) 0.0512(6) Uani 1 1 d . .
H3A H -0.0066 0.2154 0.5909 0.061 Uiso 1 1 calc R U
C10 C -0.4508(4) 0.3031(5) 0.0964(4) 0.0942(11) Uani 1 1 d . .
H10A H -0.5598 0.3106 0.0796 0.113 Uiso 1 1 calc R U
C11 C -0.3901(4) 0.1784(4) 0.0253(4) 0.0838(9) Uani 1 1 d . .
H11A H -0.4577 0.1004 -0.0400 0.101 Uiso 1 1 calc R U
C12 C -0.2294(3) 0.1664(3) 0.0490(3) 0.0611(7) Uani 1 1 d . .
H12A H -0.1890 0.0802 -0.0007 0.073 Uiso 1 1 calc R U
C13 C -0.1265(3) 0.2808(2) 0.1460(2) 0.0458(5) Uani 1 1 d . .
C14 C -0.1899(3) 0.4074(3) 0.2178(3) 0.0671(7) Uani 1 1 d . .
H14A H -0.1230 0.4857 0.2833 0.080 Uiso 1 1 calc R U
C9 C -0.3519(4) 0.4185(4) 0.1933(4) 0.0909(10) Uani 1 1 d . .
H9A H -0.3939 0.5041 0.2423 0.109 Uiso 1 1 calc R U
C16 C 0.3269(4) 0.7026(3) 0.3261(4) 0.0778(9) Uani 1 1 d . .
H16A H 0.3771 0.7928 0.3555 0.093 Uiso 1 1 calc R U
C17 C 0.3340(3) 0.6405(3) 0.4185(3) 0.0696(8) Uani 1 1 d . .
H17A H 0.3893 0.6885 0.5106 0.083 Uiso 1 1 calc R U
C18 C 0.2592(3) 0.5067(3) 0.3754(3) 0.0548(6) Uani 1 1 d . .
H18A H 0.2638 0.4658 0.4392 0.066 Uiso 1 1 calc R U
C19 C 0.1776(3) 0.4331(2) 0.2388(2) 0.0447(5) Uani 1 1 d . .
C20 C 0.1730(3) 0.4984(3) 0.1469(3) 0.0608(7) Uani 1 1 d . .
H20A H 0.1194 0.4505 0.0542 0.073 Uiso 1 1 calc R U
C15 C 0.2457(4) 0.6317(3) 0.1902(4) 0.0757(8) Uani 1 1 d . .
H15A H 0.2399 0.6739 0.1275 0.091 Uiso 1 1 calc R U

loop_
_atom_site_aniso_label
_atom_site_aniso_U_11
_atom_site_aniso_U_22
_atom_site_aniso_U_33
_atom_site_aniso_U_23
_atom_site_aniso_U_13
_atom_site_aniso_U_12
P1 0.0479(4) 0.0455(4) 0.0381(4) 0.0167(3) 0.0106(2) 0.0108(3)
O1 0.0798(14) 0.1124(17) 0.0760(14) 0.0612(13) 0.0117(11) 0.0293(12)
C1 0.106(2) 0.094(2) 0.0490(17) 0.0376(16) 0.0178(16) 0.0150(18)
C2 0.0609(16) 0.0567(15) 0.0476(14) 0.0229(12) 0.0008(12) -0.0013(12)
C4 0.0481(13) 0.0420(12) 0.0382(12) 0.0157(10) 0.0027(10) -0.0003(10)
C5 0.0427(12) 0.0512(14) 0.0503(14) 0.0230(11) 0.0068(10) 0.0104(10)
C6 0.0448(12) 0.0524(14) 0.0464(13) 0.0210(11) 0.0157(10) 0.0103(10)
C7 0.0404(11) 0.0369(11) 0.0407(12) 0.0134(9) 0.0081(9) 0.0041(9)
C8 0.0468(13) 0.0580(15) 0.0506(14) 0.0255(12) 0.0175(10) 0.0200(11)
C3 0.0531(14) 0.0582(15) 0.0450(13) 0.0208(11) 0.0186(11) 0.0118(11)
C10 0.0464(17) 0.138(3) 0.104(3) 0.058(3) 0.0109(17) 0.010(2)
C11 0.0558(18) 0.096(2) 0.098(2) 0.046(2) -0.0045(17) -0.0131(17)
C12 0.0616(16) 0.0562(16) 0.0640(17) 0.0276(13) 0.0017(13) -0.0011(13)
C13 0.0506(13) 0.0495(13) 0.0392(12) 0.0209(10) 0.0073(10) 0.0080(10)
C14 0.0582(16) 0.0638(17) 0.0645(17) 0.0122(14) 0.0123(13) 0.0162(13)
C9 0.067(2) 0.106(3) 0.096(2) 0.033(2) 0.0289(18) 0.0423(19)
C16 0.0657(18) 0.0531(17) 0.118(3) 0.0383(19) 0.0213(18) 0.0012(14)
C17 0.0572(16) 0.0617(18) 0.0756(19) 0.0178(15) 0.0049(14) -0.0052(13)
C18 0.0532(14) 0.0555(15) 0.0545(15) 0.0219(12) 0.0104(11) 0.0021(11)
C19 0.0397(12) 0.0496(13) 0.0472(13) 0.0208(11) 0.0138(10) 0.0109(10)
C20 0.0684(17) 0.0607(16) 0.0632(17) 0.0356(14) 0.0127(13) 0.0114(13)
C15 0.079(2) 0.071(2) 0.099(2) 0.0552(19) 0.0212(18) 0.0112(16)

loop_
_atom_type_symbol
_atom_type_description
_atom_type_scat_dispersion_real
_atom_type_scat_dispersion_imag
_atom_type_scat_source
C C 0.0033 0.0016 'International Tables Vol C Tables 4.2.6.8 and 6.1.1.4'
H H 0.0000 0.0000 'International Tables Vol C Tables 4.2.6.8 and 6.1.1.4'
O O 0.0106 0.0060 'International Tables Vol C Tables 4.2.6.8 and 6.1.1.4'
P P 0.1023 0.0942 'International Tables Vol C Tables 4.2.6.8 and 6.1.1.4'

loop_
_geom_angle_atom_site_label_1
_geom_angle_atom_site_label_2
_geom_angle_atom_site_label_3
_geom_angle
C13 P1 C19 102.24(10)
C13 P1 C7 103.30(10)
C19 P1 C7 102.06(10)
C2 C1 H1A 109.5
C2 C1 H1B 109.5
H1A C1 H1B 109.5
C2 C1 H1C 109.5
H1A C1 H1C 109.5
H1B C1 H1C 109.5
O1 C2 C4 120.3(2)
O1 C2 C1 120.9(2)
C4 C2 C1 118.9(2)
C3 C4 C5 118.4(2)
C3 C4 C2 122.7(2)
C5 C4 C2 118.9(2)
C6 C5 C4 120.8(2)
C6 C5 H5A 119.6
C4 C5 H5A 119.6
C5 C6 C7 121.0(2)
C5 C6 H6A 119.5
C7 C6 H6A 119.5
C6 C7 C8 118.1(2)
C6 C7 P1 116.65(16)
C8 C7 P1 125.24(16)
C3 C8 C7 120.9(2)
C3 C8 H8A 119.6
C7 C8 H8A 119.6
C8 C3 C4 120.8(2)
C8 C3 H3A 119.6
C4 C3 H3A 119.6
C11 C10 C9 120.2(3)
C11 C10 H10A 119.9
C9 C10 H10A 119.9
C10 C11 C12 120.3(3)
C10 C11 H11A 119.8
C12 C11 H11A 119.8
C11 C12 C13 120.9(3)
C11 C12 H12A 119.6
C13 C12 H12A 119.6
C14 C13 C12 118.3(2)
C14 C13 P1 125.2(2)
C12 C13 P1 116.50(18)
C9 C14 C13 120.5(3)
C9 C14 H14A 119.7
C13 C14 H14A 119.7
C10 C9 C14 119.8(3)
C10 C9 H9A 120.1
C14 C9 H9A 120.1
C17 C16 C15 119.9(3)
C17 C16 H16A 120.1
C15 C16 H16A 120.1
C16 C17 C18 120.3(3)
C16 C17 H17A 119.9
C18 C17 H17A 119.9
C19 C18 C17 120.7(3)
C19 C18 H18A 119.6
C17 C18 H18A 119.6
C18 C19 C20 117.8(2)
C18 C19 P1 125.43(19)
C20 C19 P1 116.63(19)
C15 C20 C19 121.4(3)
C15 C20 H20A 119.3
C19 C20 H20A 119.3
C20 C15 C16 119.9(3)
C20 C15 H15A 120.1
C16 C15 H15A 120.1

loop_
_geom_bond_atom_site_label_1
_geom_bond_atom_site_label_2
_geom_bond_distance
P1 C13 1.824(2)
P1 C19 1.823(2)
P1 C7 1.825(2)
O1 C2 1.207(3)
C1 C2 1.504(4)
C1 H1A 0.9600
C1 H1B 0.9600
C1 H1C 0.9600
C2 C4 1.495(3)
C4 C3 1.380(3)
C4 C5 1.394(3)
C5 C6 1.376(3)
C5 H5A 0.9300
C6 C7 1.385(3)
C6 H6A 0.9300
C7 C8 1.396(3)
C8 C3 1.380(3)
C8 H8A 0.9300
C3 H3A 0.9300
C10 C11 1.353(5)
C10 C9 1.373(5)
C10 H10A 0.9300
C11 C12 1.371(4)
C11 H11A 0.9300
C12 C13 1.384(3)
C12 H12A 0.9300
C13 C14 1.380(3)
C14 C9 1.381(4)
C14 H14A 0.9300
C9 H9A 0.9300
C16 C17 1.371(4)
C16 C15 1.371(4)
C16 H16A 0.9300
C17 C18 1.382(4)
C17 H17A 0.9300
C18 C19 1.380(3)
C18 H18A 0.9300
C19 C20 1.392(3)
C20 C15 1.370(4)
C20 H20A 0.9300
C15 H15A 0.9300
